data_4077578
loop_
_publ_author_name
'Tayebani, Maryam'
'Conoci, Sabrina'
'Feghali, Khalil'
'Gambarotta, Sandro'
'Yap, Glenn P. A.'

_publ_section_title
;
 Tri- and Tetravalent and Mixed-Valence Niobium Complexes Supported by a
 Tripodal Tripyrrolylmethane Trianion
;
_journal_issue 22
_journal_name_full Organometallics
_journal_page_first 4568
_journal_paper_doi 10.1021/om000501t
_journal_volume 19
_journal_year 2000
_chemical_formula_sum 'C100 H152 Cl11 K4 N20 Nb6 O6'
_chemical_formula_weight 2834.23
_chemical_name_systematic
; 
 ? 
;
_space_group_IT_number 15
_symmetry_cell_setting monoclinic
_symmetry_space_group_name_Hall '-C 2yc'
_symmetry_space_group_name_H-M 'C 1 2/c 1'
_atom_sites_solution_hydrogens geom
_atom_sites_solution_primary direct
_atom_sites_solution_secondary difmap
_audit_creation_method SHELXL-97
_cell_angle_alpha 90.00
_cell_angle_beta 125.204(1)
_cell_angle_gamma 90.00
_cell_formula_units_Z 4
_cell_length_a 44.482(4)
_cell_length_b 12.800(1)
_cell_length_c 26.560(2)
_cell_measurement_reflns_used 'reflections from 60 data frames'
_cell_measurement_temperature 203(2)
_cell_measurement_theta_max 28.29
_cell_measurement_theta_min 1.47
_cell_volume 12356.6(17)
_computing_cell_refinement 'Bruker SMART'
_computing_data_collection 'Bruker SMART'
_computing_data_reduction 'Bruker SHELXTL'
_computing_molecular_graphics 'Bruker SHELXTL'
_computing_publication_material 'Bruker SHELXTL'
_computing_structure_refinement 'SHELXL-97 (Sheldrick, 1997)'
_computing_structure_solution 'SHELXS-97 (Sheldrick, 1990)'
_diffrn_ambient_temperature 203(2)
_diffrn_measured_fraction_theta_full 0.998
_diffrn_measured_fraction_theta_max 0.998
_diffrn_measurement_device_type 'CCD area detector'
_diffrn_measurement_method 'phi and omega scans'
_diffrn_radiation_monochromator graphite
_diffrn_radiation_source 'fine-focus sealed tube'
_diffrn_radiation_type MoK\a
_diffrn_radiation_wavelength 0.71073
_diffrn_reflns_av_R_equivalents 0.1220
_diffrn_reflns_av_sigmaI/netI 0.0974
_diffrn_reflns_limit_h_max 44
_diffrn_reflns_limit_h_min -44
_diffrn_reflns_limit_k_max 12
_diffrn_reflns_limit_k_min -11
_diffrn_reflns_limit_l_max 26
_diffrn_reflns_limit_l_min -26
_diffrn_reflns_number 97203
_diffrn_reflns_theta_full 21.00
_diffrn_reflns_theta_max 21.00
_diffrn_reflns_theta_min 1.77
_diffrn_standards_decay_% <1
_diffrn_standards_number '50 standard frames at start and end'
_exptl_absorpt_coefficient_mu 0.967
_exptl_absorpt_correction_T_max 0.928078
_exptl_absorpt_correction_T_min 0.639561
_exptl_absorpt_correction_type multi-scan
_exptl_absorpt_process_details 'Blessing, Acta Cryst. (1995) A51 33-38.'
_exptl_crystal_colour yellow
_exptl_crystal_density_diffrn 1.524
_exptl_crystal_density_method 'not measured'
_exptl_crystal_description block
_exptl_crystal_F_000 5796
_exptl_crystal_size_max 0.4
_exptl_crystal_size_mid 0.3
_exptl_crystal_size_min 0.2
_refine_diff_density_max 1.687
_refine_diff_density_min -1.364
_refine_diff_density_rms 0.165
_refine_ls_extinction_method none
_refine_ls_goodness_of_fit_ref 1.084
_refine_ls_hydrogen_treatment mixed
_refine_ls_matrix_type full
_refine_ls_number_parameters 413
_refine_ls_number_reflns 6626
_refine_ls_number_restraints 0
_refine_ls_restrained_S_all 1.084
_refine_ls_R_factor_all 0.1389
_refine_ls_R_factor_gt 0.0873
_refine_ls_shift/su_max 0.012
_refine_ls_shift/su_mean 0.004
_refine_ls_structure_factor_coef Fsqd
_refine_ls_weighting_details 'calc w=1/[\s^2^(Fo^2^)+(0.1365P)^2^+114.4510P] where P=(Fo^2^+2Fc^2^)/3'
_refine_ls_weighting_scheme calc
_refine_ls_wR_factor_gt 0.2237
_refine_ls_wR_factor_ref 0.2512
_reflns_number_gt 4280
_reflns_number_total 6626
_reflns_threshold_expression >2sigma(I)
_cod_data_source_file om000501t.cif
_cod_data_source_block sg222
_cod_depositor_comments
;
The following automatic conversions were performed:

'_symmetry_cell_setting' value 'Monoclinic' changed to 'monoclinic'
according to /home/saulius/struct/CIF-dictionaries/cif_core.dic
dictionary named 'cif_core.dic' version 2.4.2 from 2011-04-26.

Automatic conversion script
Id: cif_fix_values 1715 2011-07-08 13:25:40Z adriana 
;
_cod_original_cell_volume 12356(2)
_cod_original_sg_symbol_H-M C2/c
_cod_database_code 4077578

loop_
_symmetry_equiv_pos_as_xyz
'x, y, z'
'-x, y, -z+1/2'
'x+1/2, y+1/2, z'
'-x+1/2, y+1/2, -z+1/2'
'-x, -y, -z'
'x, -y, z-1/2'
'-x+1/2, -y+1/2, -z'
'x+1/2, -y+1/2, z-1/2'

loop_
_atom_site_label
_atom_site_type_symbol
_atom_site_fract_x
_atom_site_fract_y
_atom_site_fract_z
_atom_site_U_iso_or_equiv
_atom_site_adp_type
_atom_site_occupancy
_atom_site_symmetry_multiplicity
_atom_site_calc_flag
_atom_site_refinement_flags
Nb1 Nb 0.29114(3) 0.48844(9) 0.38318(5) 0.0303(4) Uani 1 1 d .
Nb2 Nb 0.59350(3) 0.19361(11) 0.30683(6) 0.0443(5) Uani 1 1 d .
Nb3 Nb 0.57516(4) 0.25201(13) 0.20263(6) 0.0535(5) Uani 1 1 d .
O1 O 0.5332(4) -0.1689(13) 0.1425(7) 0.108(5) Uani 1 1 d .
O2 O 0.4537(3) -0.0417(13) 0.0634(7) 0.109(5) Uani 1 1 d .
O3 O 0.3455(7) 0.6280(16) 0.1423(9) 0.165(8) Uani 1 1 d .
Cl1 Cl 0.56028(11) 0.0450(3) 0.3153(2) 0.0661(12) Uani 1 1 d .
Cl2 Cl 0.5240(2) 0.1653(9) 0.1100(3) 0.217(6) Uani 1 1 d .
Cl3 Cl 0.62540(11) 0.3463(3) 0.29628(17) 0.0521(11) Uani 1 1 d .
Cl4 Cl 0.53433(14) 0.2851(5) 0.2365(3) 0.105(2) Uani 1 1 d .
Cl5 Cl 0.6027(2) 0.0776(4) 0.2408(4) 0.144(3) Uani 1 1 d .
Cl6 Cl 0.5000 -0.213(2) 0.2500 0.45(2) Uani 1 2 d S
K1 K 0.23557(9) 0.2368(3) 0.25903(14) 0.0462(9) Uani 1 1 d .
K2 K 0.51046(12) 0.0012(5) 0.1776(2) 0.1060(19) Uani 1 1 d .
N1 N 0.2940(3) 0.3215(8) 0.3962(5) 0.037(3) Uani 1 1 d .
N2 N 0.2345(3) 0.4515(8) 0.3119(4) 0.034(3) Uani 1 1 d .
N3 N 0.2734(3) 0.4960(9) 0.4410(5) 0.036(3) Uani 1 1 d .
N4 N 0.2956(3) 0.6540(9) 0.3926(5) 0.038(3) Uani 1 1 d .
N5 N 0.3501(3) 0.4855(9) 0.4404(5) 0.036(3) Uani 1 1 d .
N6 N 0.2980(3) 0.5190(8) 0.3102(5) 0.036(3) Uani 1 1 d .
N7 N 0.6498(5) 0.1366(18) 0.3885(13) 0.206(18) Uani 1 1 d .
N8 N 0.5966(7) 0.2837(19) 0.3845(8) 0.174(13) Uani 1 1 d .
N9 N 0.5557(4) 0.4183(19) 0.1541(7) 0.118(9) Uani 1 1 d .
N10 N 0.6121(4) 0.2657(12) 0.1669(7) 0.081(5) Uani 1 1 d .
C1 C 0.3155(4) 0.2436(11) 0.3968(6) 0.039(4) Uiso 1 1 d .
H1A H 0.3368 0.2555 0.3981 0.047 Uiso 1 1 calc R
C2 C 0.3022(4) 0.1470(12) 0.3954(6) 0.044(4) Uiso 1 1 d .
H2A H 0.3117 0.0820 0.3946 0.053 Uiso 1 1 calc R
C3 C 0.2708(4) 0.1657(11) 0.3954(6) 0.044(4) Uiso 1 1 d .
H3A H 0.2554 0.1146 0.3949 0.053 Uiso 1 1 calc R
C4 C 0.2669(4) 0.2720(10) 0.3963(6) 0.033(3) Uiso 1 1 d .
C5 C 0.2092(4) 0.4839(11) 0.2523(6) 0.040(4) Uiso 1 1 d .
H5A H 0.2143 0.5289 0.2302 0.048 Uiso 1 1 calc R
C6 C 0.1752(4) 0.4407(11) 0.2296(7) 0.047(4) Uiso 1 1 d .
H6A H 0.1533 0.4503 0.1901 0.057 Uiso 1 1 calc R
C7 C 0.1799(4) 0.3796(12) 0.2774(6) 0.048(4) Uiso 1 1 d .
H7A H 0.1614 0.3400 0.2752 0.057 Uiso 1 1 calc R
C8 C 0.2156(4) 0.3865(10) 0.3276(6) 0.035(3) Uiso 1 1 d .
C9 C 0.2823(4) 0.5570(12) 0.4912(6) 0.043(4) Uiso 1 1 d .
H9A H 0.2972 0.6169 0.5041 0.051 Uiso 1 1 calc R
C10 C 0.2672(4) 0.5208(11) 0.5187(7) 0.044(4) Uiso 1 1 d .
H10A H 0.2696 0.5495 0.5535 0.052 Uiso 1 1 calc R
C11 C 0.2465(4) 0.4303(12) 0.4855(6) 0.047(4) Uiso 1 1 d .
H11A H 0.2324 0.3884 0.4936 0.057 Uiso 1 1 calc R
C12 C 0.2514(4) 0.4168(10) 0.4400(6) 0.036(3) Uiso 1 1 d .
C13 C 0.2361(4) 0.3363(10) 0.3884(6) 0.038(3) Uiso 1 1 d .
H13A H 0.2192 0.2892 0.3905 0.045 Uiso 1 1 calc R
C14 C 0.2731(4) 0.7324(11) 0.3910(6) 0.041(4) Uiso 1 1 d .
H14A H 0.2529 0.7197 0.3925 0.050 Uiso 1 1 calc R
C15 C 0.2840(4) 0.8273(12) 0.3868(6) 0.046(4) Uiso 1 1 d .
H15A H 0.2731 0.8914 0.3851 0.055 Uiso 1 1 calc R
C16 C 0.3147(4) 0.8125(11) 0.3856(6) 0.040(4) Uiso 1 1 d .
H16A H 0.3283 0.8654 0.3829 0.048 Uiso 1 1 calc R
C17 C 0.3213(4) 0.7072(11) 0.3889(6) 0.038(4) Uiso 1 1 d .
C18 C 0.3757(3) 0.4247(10) 0.4862(6) 0.032(3) Uiso 1 1 d .
H18A H 0.3706 0.3645 0.5002 0.039 Uiso 1 1 calc R
C19 C 0.4104(4) 0.4612(11) 0.5100(7) 0.046(4) Uiso 1 1 d .
H19A H 0.4327 0.4318 0.5426 0.055 Uiso 1 1 calc R
C20 C 0.4061(4) 0.5529(12) 0.4756(6) 0.045(4) Uiso 1 1 d .
H20A H 0.4249 0.5951 0.4806 0.054 Uiso 1 1 calc R
C21 C 0.3691(4) 0.5666(11) 0.4342(6) 0.036(3) Uiso 1 1 d .
C22 C 0.2843(4) 0.4769(11) 0.2525(6) 0.037(4) Uiso 1 1 d .
H22A H 0.2650 0.4282 0.2323 0.045 Uiso 1 1 calc R
C23 C 0.3025(4) 0.5153(11) 0.2289(7) 0.047(4) Uiso 1 1 d .
H23A H 0.2981 0.4981 0.1908 0.056 Uiso 1 1 calc R
C24 C 0.3294(4) 0.5867(11) 0.2736(6) 0.043(4) Uiso 1 1 d .
H24A H 0.3460 0.6267 0.2702 0.051 Uiso 1 1 calc R
C25 C 0.3266(4) 0.5855(11) 0.3219(6) 0.038(4) Uiso 1 1 d .
C26 C 0.3479(4) 0.6426(11) 0.3836(6) 0.039(4) Uiso 1 1 d .
H26A H 0.3655 0.6908 0.3842 0.047 Uiso 1 1 calc R
C27 C 0.6806(8) 0.129(2) 0.3618(13) 0.146(10) Uiso 1 1 d .
H27A H 0.6838 0.1987 0.3509 0.220 Uiso 1 1 calc R
H27B H 0.6695 0.0841 0.3260 0.220 Uiso 1 1 calc R
H27C H 0.7043 0.1014 0.3946 0.220 Uiso 1 1 calc R
C28 C 0.6529(8) 0.022(2) 0.3981(13) 0.146(10) Uiso 1 1 d .
H28A H 0.6372 -0.0005 0.4104 0.219 Uiso 1 1 calc R
H28B H 0.6783 0.0035 0.4302 0.219 Uiso 1 1 calc R
H28C H 0.6454 -0.0132 0.3601 0.219 Uiso 1 1 calc R
C29 C 0.6689(8) 0.191(2) 0.4256(12) 0.121(9) Uiso 1 1 d .
H29A H 0.6731 0.2553 0.4103 0.145 Uiso 1 1 calc R
H29B H 0.6924 0.1589 0.4575 0.145 Uiso 1 1 calc R
C30 C 0.6405(4) 0.2087(13) 0.4479(8) 0.057(5) Uiso 1 1 d .
H30A H 0.6532 0.2483 0.4865 0.069 Uiso 1 1 calc R
H30B H 0.6335 0.1407 0.4551 0.069 Uiso 1 1 calc R
C31 C 0.6184(8) 0.356(2) 0.4128(13) 0.141(10) Uiso 1 1 d .
H31A H 0.6065 0.4221 0.3936 0.211 Uiso 1 1 calc R
H31B H 0.6398 0.3474 0.4118 0.211 Uiso 1 1 calc R
H31C H 0.6262 0.3560 0.4552 0.211 Uiso 1 1 calc R
C32 C 0.5694(5) 0.2552(15) 0.3964(9) 0.083(6) Uiso 1 1 d .
H32A H 0.5463 0.2900 0.3669 0.125 Uiso 1 1 calc R
H32B H 0.5782 0.2766 0.4378 0.125 Uiso 1 1 calc R
H32C H 0.5658 0.1801 0.3925 0.125 Uiso 1 1 calc R
C33 C 0.5166(10) 0.443(3) 0.1142(16) 0.193(14) Uiso 1 1 d .
H33A H 0.5068 0.4469 0.1386 0.289 Uiso 1 1 calc R
H33B H 0.5037 0.3895 0.0830 0.289 Uiso 1 1 calc R
H33C H 0.5132 0.5102 0.0944 0.289 Uiso 1 1 calc R
C34 C 0.5728(8) 0.510(2) 0.1965(13) 0.133(10) Uiso 1 1 d .
H34A H 0.5992 0.4999 0.2240 0.199 Uiso 1 1 calc R
H34B H 0.5628 0.5163 0.2204 0.199 Uiso 1 1 calc R
H34C H 0.5676 0.5730 0.1725 0.199 Uiso 1 1 calc R
C35 C 0.5688(6) 0.4160(17) 0.1132(10) 0.095(7) Uiso 1 1 d .
H35A H 0.5683 0.4871 0.0991 0.114 Uiso 1 1 calc R
H35B H 0.5518 0.3734 0.0768 0.114 Uiso 1 1 calc R
C36 C 0.6069(5) 0.3728(16) 0.1446(9) 0.077(6) Uiso 1 1 d .
H36A H 0.6139 0.3764 0.1157 0.093 Uiso 1 1 calc R
H36B H 0.6239 0.4180 0.1796 0.093 Uiso 1 1 calc R
C37 C 0.5992(8) 0.194(2) 0.1147(13) 0.143(10) Uiso 1 1 d .
H37A H 0.6022 0.1227 0.1286 0.215 Uiso 1 1 calc R
H37B H 0.6136 0.2057 0.0981 0.215 Uiso 1 1 calc R
H37C H 0.5735 0.2079 0.0828 0.215 Uiso 1 1 calc R
C38 C 0.6517(6) 0.2462(17) 0.2117(10) 0.097(7) Uiso 1 1 d .
H38A H 0.6609 0.2874 0.2485 0.145 Uiso 1 1 calc R
H38B H 0.6647 0.2658 0.1937 0.145 Uiso 1 1 calc R
H38C H 0.6558 0.1727 0.2224 0.145 Uiso 1 1 calc R
C39 C 0.5705(9) -0.177(3) 0.1694(16) 0.161(12) Uiso 1 1 d .
H39A H 0.5822 -0.1092 0.1877 0.194 Uiso 1 1 calc R
H39B H 0.5812 -0.2287 0.2025 0.194 Uiso 1 1 calc R
C40 C 0.5770(14) -0.204(4) 0.129(2) 0.27(2) Uiso 1 1 d .
H40A H 0.5962 -0.2573 0.1463 0.320 Uiso 1 1 calc R
H40B H 0.5854 -0.1429 0.1178 0.320 Uiso 1 1 calc R
C41 C 0.5428(10) -0.244(3) 0.0746(17) 0.172(13) Uiso 1 1 d .
H41A H 0.5384 -0.2143 0.0369 0.207 Uiso 1 1 calc R
H41B H 0.5439 -0.3204 0.0726 0.207 Uiso 1 1 calc R
C42 C 0.5147(10) -0.215(3) 0.0810(17) 0.180(14) Uiso 1 1 d .
H42A H 0.5001 -0.2754 0.0770 0.216 Uiso 1 1 calc R
H42B H 0.4983 -0.1632 0.0494 0.216 Uiso 1 1 calc R
C43 C 0.4454(7) 0.009(2) 0.0096(12) 0.121(9) Uiso 1 1 d .
H43A H 0.4515 -0.0345 -0.0137 0.145 Uiso 1 1 calc R
H43B H 0.4581 0.0764 0.0190 0.145 Uiso 1 1 calc R
C44 C 0.4006(9) 0.024(3) -0.0272(16) 0.166(13) Uiso 1 1 d .
H44A H 0.3946 0.0951 -0.0222 0.199 Uiso 1 1 calc R
H44B H 0.3878 0.0093 -0.0713 0.199 Uiso 1 1 calc R
C45 C 0.3921(11) -0.039(3) -0.0031(18) 0.198(15) Uiso 1 1 d .
H45A H 0.3735 -0.0862 -0.0353 0.238 Uiso 1 1 calc R
H45B H 0.3806 -0.0016 0.0137 0.238 Uiso 1 1 calc R
C46 C 0.4210(9) -0.102(3) 0.0449(16) 0.172(13) Uiso 1 1 d .
H46A H 0.4185 -0.1099 0.0791 0.206 Uiso 1 1 calc R
H46B H 0.4214 -0.1713 0.0297 0.206 Uiso 1 1 calc R
C47 C 0.3727(6) 0.6947(18) 0.1889(10) 0.085(6) Uiso 1 1 d .
H47A H 0.3613 0.7464 0.2003 0.102 Uiso 1 1 calc R
H47B H 0.3905 0.6542 0.2257 0.102 Uiso 1 1 calc R
C48 C 0.3867(15) 0.735(4) 0.170(2) 0.26(2) Uiso 1 1 d .
H48A H 0.4088 0.6951 0.1825 0.318 Uiso 1 1 calc R
H48B H 0.3946 0.8044 0.1889 0.318 Uiso 1 1 calc R
C49 C 0.3609(10) 0.748(3) 0.0951(16) 0.170(13) Uiso 1 1 d .
H49A H 0.3465 0.8124 0.0815 0.204 Uiso 1 1 calc R
H49B H 0.3751 0.7426 0.0775 0.204 Uiso 1 1 calc R
C50 C 0.3406(6) 0.6642(19) 0.0838(10) 0.102(7) Uiso 1 1 d .
H50A H 0.3478 0.6083 0.0677 0.122 Uiso 1 1 calc R
H50B H 0.3147 0.6808 0.0526 0.122 Uiso 1 1 calc R

loop_
_atom_site_aniso_label
_atom_site_aniso_U_11
_atom_site_aniso_U_22
_atom_site_aniso_U_33
_atom_site_aniso_U_23
_atom_site_aniso_U_13
_atom_site_aniso_U_12
Nb1 0.0274(7) 0.0343(8) 0.0277(7) -0.0006(6) 0.0150(6) -0.0028(6)
Nb2 0.0330(8) 0.0450(9) 0.0391(8) -0.0038(7) 0.0116(7) -0.0102(6)
Nb3 0.0386(8) 0.0919(13) 0.0372(8) -0.0276(8) 0.0259(7) -0.0246(8)
O1 0.083(10) 0.147(14) 0.094(11) -0.043(10) 0.052(9) -0.027(9)
O2 0.058(8) 0.138(13) 0.121(12) -0.034(10) 0.046(9) -0.043(9)
O3 0.24(2) 0.137(16) 0.130(16) 0.005(13) 0.115(17) -0.011(16)
Cl1 0.046(2) 0.060(3) 0.083(3) 0.001(2) 0.032(2) -0.014(2)
Cl2 0.176(7) 0.426(15) 0.063(4) -0.123(6) 0.077(4) -0.238(9)
Cl3 0.061(2) 0.052(3) 0.044(2) -0.0151(19) 0.030(2) -0.023(2)
Cl4 0.079(3) 0.174(6) 0.108(4) 0.089(4) 0.080(3) 0.078(4)
Cl5 0.194(7) 0.048(3) 0.336(11) -0.037(5) 0.238(8) -0.015(4)
Cl6 0.31(3) 0.26(3) 0.69(6) 0.000 0.23(4) 0.000
K1 0.0465(19) 0.045(2) 0.0418(19) -0.0059(16) 0.0227(17) -0.0067(16)
K2 0.059(3) 0.164(5) 0.102(4) -0.079(4) 0.051(3) -0.053(3)
N1 0.039(7) 0.035(7) 0.040(7) 0.007(5) 0.024(6) -0.001(6)
N2 0.027(6) 0.032(7) 0.021(6) -0.004(5) 0.002(5) 0.003(5)
N3 0.033(6) 0.048(7) 0.029(6) -0.005(6) 0.020(6) 0.003(6)
N4 0.034(6) 0.041(7) 0.033(7) -0.001(5) 0.015(6) -0.001(6)
N5 0.019(6) 0.047(8) 0.028(6) 0.001(5) 0.006(5) -0.002(5)
N6 0.045(7) 0.032(7) 0.027(6) -0.004(5) 0.018(6) 0.001(6)
N7 0.053(11) 0.124(18) 0.24(3) 0.125(19) -0.030(15) -0.050(12)
N8 0.27(3) 0.23(2) 0.113(15) -0.129(16) 0.163(19) -0.23(2)
N9 0.029(8) 0.26(3) 0.071(11) 0.095(14) 0.029(8) 0.029(11)
N10 0.098(12) 0.098(13) 0.087(11) -0.076(10) 0.077(10) -0.061(10)

loop_
_atom_type_symbol
_atom_type_description
_atom_type_scat_dispersion_real
_atom_type_scat_dispersion_imag
_atom_type_scat_source
C C 0.0033 0.0016 'International Tables Vol C Tables 4.2.6.8 and 6.1.1.4'
H H 0.0000 0.0000 'International Tables Vol C Tables 4.2.6.8 and 6.1.1.4'
N N 0.0061 0.0033 'International Tables Vol C Tables 4.2.6.8 and 6.1.1.4'
Nb Nb -2.0727 0.6215 'International Tables Vol C Tables 4.2.6.8 and 6.1.1.4'
K K 0.2009 0.2494 'International Tables Vol C Tables 4.2.6.8 and 6.1.1.4'
Cl Cl 0.1484 0.1585 'International Tables Vol C Tables 4.2.6.8 and 6.1.1.4'
O O 0.0106 0.0060 'International Tables Vol C Tables 4.2.6.8 and 6.1.1.4'

loop_
_geom_angle_atom_site_label_1
_geom_angle_atom_site_label_2
_geom_angle_atom_site_label_3
_geom_angle
_geom_angle_site_symmetry_1
_geom_angle_site_symmetry_3
N3 Nb1 N4 85.2(4) . .
N3 Nb1 N5 107.8(4) . .
N4 Nb1 N5 86.6(4) . .
N3 Nb1 N6 162.8(4) . .
N4 Nb1 N6 82.8(4) . .
N5 Nb1 N6 83.7(4) . .
N3 Nb1 N1 86.6(4) . .
N4 Nb1 N1 166.9(4) . .
N5 Nb1 N1 86.2(4) . .
N6 Nb1 N1 107.2(4) . .
N3 Nb1 N2 84.8(4) . .
N4 Nb1 N2 107.7(4) . .
N5 Nb1 N2 162.0(4) . .
N6 Nb1 N2 87.2(4) . .
N1 Nb1 N2 81.7(4) . .
N8 Nb2 N7 80.9(12) . .
N8 Nb2 Cl4 85.9(8) . .
N7 Nb2 Cl4 166.5(10) . .
N8 Nb2 Cl1 92.0(4) . .
N7 Nb2 Cl1 93.0(4) . .
Cl4 Nb2 Cl1 90.09(18) . .
N8 Nb2 Nb3 130.9(7) . .
N7 Nb2 Nb3 128.5(8) . .
Cl4 Nb2 Nb3 59.83(12) . .
Cl1 Nb2 Nb3 119.60(12) . .
N8 Nb2 Cl5 167.6(8) . .
N7 Nb2 Cl5 86.7(10) . .
Cl4 Nb2 Cl5 106.5(3) . .
Cl1 Nb2 Cl5 87.47(17) . .
Nb3 Nb2 Cl5 58.96(19) . .
N8 Nb2 Cl3 87.9(4) . .
N7 Nb2 Cl3 88.5(4) . .
Cl4 Nb2 Cl3 88.34(18) . .
Cl1 Nb2 Cl3 178.43(15) . .
Nb3 Nb2 Cl3 59.50(9) . .
Cl5 Nb2 Cl3 92.97(16) . .
N8 Nb2 K2 127.7(5) . .
N7 Nb2 K2 124.5(6) . .
Cl4 Nb2 K2 66.4(2) . .
Cl1 Nb2 K2 47.52(13) . .
Nb3 Nb2 K2 72.11(9) . .
Cl5 Nb2 K2 59.43(17) . .
Cl3 Nb2 K2 131.60(12) . .
N10 Nb3 N9 80.4(6) . .
N10 Nb3 Cl2 95.2(4) . .
N9 Nb3 Cl2 91.4(6) . .
N10 Nb3 Cl5 86.2(5) . .
N9 Nb3 Cl5 166.5(4) . .
Cl2 Nb3 Cl5 87.5(4) . .
N10 Nb3 Cl4 165.7(4) . .
N9 Nb3 Cl4 86.0(4) . .
Cl2 Nb3 Cl4 89.5(3) . .
Cl5 Nb3 Cl4 107.46(19) . .
N10 Nb3 Cl3 86.2(3) . .
N9 Nb3 Cl3 86.8(5) . .
Cl2 Nb3 Cl3 177.5(3) . .
Cl5 Nb3 Cl3 94.6(2) . .
Cl4 Nb3 Cl3 88.75(19) . .
N10 Nb3 Nb2 127.9(4) . .
N9 Nb3 Nb2 130.6(5) . .
Cl2 Nb3 Nb2 119.75(19) . .
Cl5 Nb3 Nb2 60.54(19) . .
Cl4 Nb3 Nb2 59.44(11) . .
Cl3 Nb3 Nb2 60.61(10) . .
N10 Nb3 K2 125.9(3) . .
N9 Nb3 K2 127.7(4) . .
Cl2 Nb3 K2 47.5(2) . .
Cl5 Nb3 K2 59.64(17) . .
Cl4 Nb3 K2 66.47(18) . .
Cl3 Nb3 K2 132.95(12) . .
Nb2 Nb3 K2 72.34(9) . .
C39 O1 C42 107(2) . .
C39 O1 K2 116.3(17) . .
C42 O1 K2 127.5(17) . .
C43 O2 C46 106(2) . .
C43 O2 K2 125.5(13) . .
C46 O2 K2 127.0(17) . .
C47 O3 C50 104.9(19) . .
Nb2 Cl1 K2 95.21(18) . .
Nb2 Cl1 K2 140.0(2) . 2_655
K2 Cl1 K2 88.82(17) . 2_655
Nb3 Cl2 K2 96.0(2) . .
Nb3 Cl3 Nb2 59.89(9) . .
Nb2 Cl4 Nb3 60.73(11) . .
Nb3 Cl5 Nb2 60.51(12) . .
Nb3 Cl5 K2 83.7(2) . .
Nb2 Cl5 K2 83.26(15) . .
K2 Cl6 K2 78.1(6) 2_655 .
C25 K1 C4 122.4(4) 4_545 .
C25 K1 N2 130.0(3) 4_545 .
C4 K1 N2 56.7(3) . .
C25 K1 C8 111.0(4) 4_545 .
C4 K1 C8 46.0(3) . .
N2 K1 C8 26.2(3) . .
C25 K1 C3 106.1(4) 4_545 .
C4 K1 C3 25.4(3) . .
N2 K1 C3 82.1(3) . .
C8 K1 C3 67.9(4) . .
C25 K1 C24 25.4(3) 4_545 4_545
C4 K1 C24 97.5(4) . 4_545
N2 K1 C24 114.4(4) . 4_545
C8 K1 C24 90.5(4) . 4_545
C3 K1 C24 84.7(4) . 4_545
C25 K1 N6 26.0(3) 4_545 4_545
C4 K1 N6 123.2(3) . 4_545
N2 K1 N6 155.4(3) . 4_545
C8 K1 N6 132.7(3) . 4_545
C3 K1 N6 99.6(3) . 4_545
C24 K1 N6 42.2(3) 4_545 4_545
C25 K1 N1 146.4(3) 4_545 .
C4 K1 N1 25.0(3) . .
N2 K1 N1 53.1(3) . .
C8 K1 N1 56.2(3) . .
C3 K1 N1 41.4(3) . .
C24 K1 N1 122.2(3) 4_545 .
N6 K1 N1 138.8(3) 4_545 .
C25 K1 C17 46.4(4) 4_545 4_545
C4 K1 C17 162.0(4) . 4_545
N2 K1 C17 116.6(3) . 4_545
C8 K1 C17 119.7(4) . 4_545
C3 K1 C17 152.3(4) . 4_545
C24 K1 C17 69.2(4) 4_545 4_545
N6 K1 C17 54.7(3) 4_545 4_545
N1 K1 C17 166.1(3) . 4_545
C25 K1 C2 115.6(4) 4_545 .
C4 K1 C2 41.1(4) . .
N2 K1 C2 92.9(3) . .
C8 K1 C2 87.2(4) . .
C3 K1 C2 25.3(3) . .
C24 K1 C2 101.0(4) 4_545 .
N6 K1 C2 98.8(3) 4_545 .
N1 K1 C2 40.8(3) . .
C17 K1 C2 150.5(4) 4_545 .
C25 K1 C16 68.4(4) 4_545 4_545
C4 K1 C16 151.1(4) . 4_545
N2 K1 C16 95.2(3) . 4_545
C8 K1 C16 105.8(4) . 4_545
C3 K1 C16 170.1(4) . 4_545
C24 K1 C16 87.8(3) 4_545 4_545
N6 K1 C16 78.9(3) 4_545 4_545
N1 K1 C16 142.0(3) . 4_545
C17 K1 C16 24.3(3) 4_545 4_545
C2 K1 C16 164.4(4) . 4_545
C25 K1 C1 139.3(4) 4_545 .
C4 K1 C1 39.7(3) . .
N2 K1 C1 76.4(3) . .
C8 K1 C1 79.9(3) . .
C3 K1 C1 39.8(4) . .
C24 K1 C1 123.3(4) 4_545 .
N6 K1 C1 120.3(3) 4_545 .
N1 K1 C1 24.2(3) . .
C17 K1 C1 158.3(4) 4_545 .
C2 K1 C1 23.8(3) . .
C16 K1 C1 148.7(4) 4_545 .
O2 K2 O1 75.2(5) . .
O2 K2 Cl1 164.9(4) . .
O1 K2 Cl1 113.2(4) . .
O2 K2 Cl2 81.4(4) . .
O1 K2 Cl2 96.3(4) . .
Cl1 K2 Cl2 109.14(18) . .
O2 K2 Cl1 77.9(3) . 2_655
O1 K2 Cl1 133.9(4) . 2_655
Cl1 K2 Cl1 87.60(16) . 2_655
Cl2 K2 Cl1 115.8(3) . 2_655
O2 K2 Cl6 97.1(4) . .
O1 K2 Cl6 76.2(5) . .
Cl1 K2 Cl6 73.8(2) . .
Cl2 K2 Cl6 172.4(4) . .
Cl1 K2 Cl6 70.9(2) 2_655 .
O2 K2 Cl5 132.4(4) . .
O1 K2 Cl5 80.2(3) . .
Cl1 K2 Cl5 62.62(17) . .
Cl2 K2 Cl5 61.4(2) . .
Cl1 K2 Cl5 143.43(18) 2_655 .
Cl6 K2 Cl5 115.8(2) . .
O2 K2 Nb3 117.6(4) . .
O1 K2 Nb3 108.1(3) . .
Cl1 K2 Nb3 72.81(11) . .
Cl2 K2 Nb3 36.46(10) . .
Cl1 K2 Nb3 117.40(17) 2_655 .
Cl6 K2 Nb3 145.10(18) . .
Cl5 K2 Nb3 36.71(11) . .
O2 K2 Nb2 152.1(4) . .
O1 K2 Nb2 115.1(3) . .
Cl1 K2 Nb2 37.27(9) . .
Cl2 K2 Nb2 71.97(13) . .
Cl1 K2 Nb2 106.14(14) 2_655 .
Cl6 K2 Nb2 110.4(2) . .
Cl5 K2 Nb2 37.31(11) . .
Nb3 K2 Nb2 35.55(5) . .
O2 K2 K2 116.9(4) . 2_655
O1 K2 K2 126.0(4) . 2_655
Cl1 K2 K2 48.02(13) . 2_655
Cl2 K2 K2 136.2(2) . 2_655
Cl1 K2 K2 43.15(11) 2_655 2_655
Cl6 K2 K2 51.0(3) . 2_655
Cl5 K2 K2 110.6(2) . 2_655
Nb3 K2 K2 109.70(10) . 2_655
Nb2 K2 K2 79.24(12) . 2_655
C4 N1 C1 105.9(11) . .
C4 N1 Nb1 119.2(9) . .
C1 N1 Nb1 134.2(9) . .
C4 N1 K1 73.0(7) . .
C1 N1 K1 82.6(7) . .
Nb1 N1 K1 102.6(4) . .
C5 N2 C8 106.8(10) . .
C5 N2 Nb1 135.2(9) . .
C8 N2 Nb1 117.7(8) . .
C5 N2 K1 87.8(7) . .
C8 N2 K1 77.2(7) . .
Nb1 N2 K1 106.0(4) . .
C9 N3 C12 103.6(11) . .
C9 N3 Nb1 135.1(9) . .
C12 N3 Nb1 120.5(8) . .
C17 N4 C14 104.5(11) . .
C17 N4 Nb1 120.4(9) . .
C14 N4 Nb1 133.9(9) . .
C18 N5 C21 106.4(10) . .
C18 N5 Nb1 135.1(9) . .
C21 N5 Nb1 118.4(8) . .
C22 N6 C25 104.2(11) . .
C22 N6 Nb1 135.9(9) . .
C25 N6 Nb1 119.1(8) . .
C22 N6 K1 86.7(7) . 4
C25 N6 K1 70.3(7) . 4
Nb1 N6 K1 114.3(4) . 4
C29 N7 C28 122(3) . .
C29 N7 C27 91(2) . .
C28 N7 C27 90(2) . .
C29 N7 Nb2 120(2) . .
C28 N7 Nb2 114.9(16) . .
C27 N7 Nb2 107.2(16) . .
C31 N8 C32 121(2) . .
C31 N8 C30 78.5(19) . .
C32 N8 C30 103.3(15) . .
C31 N8 Nb2 123.0(17) . .
C32 N8 Nb2 116.1(11) . .
C30 N8 Nb2 92.4(13) . .
C33 N9 C35 106.1(19) . .
C33 N9 C34 105(2) . .
C35 N9 C34 108.7(18) . .
C33 N9 Nb3 119.9(19) . .
C35 N9 Nb3 101.7(14) . .
C34 N9 Nb3 115.2(13) . .
C37 N10 C38 106.9(17) . .
C37 N10 C36 108.4(18) . .
C38 N10 C36 108.8(14) . .
C37 N10 Nb3 110.7(14) . .
C38 N10 Nb3 117.1(12) . .
C36 N10 Nb3 104.6(11) . .
C2 C1 N1 111.6(13) . .
C2 C1 K1 76.9(8) . .
N1 C1 K1 73.1(7) . .
C1 C2 C3 105.2(13) . .
C1 C2 K1 79.4(8) . .
C3 C2 K1 71.3(8) . .
C4 C3 C2 107.6(13) . .
C4 C3 K1 75.5(8) . .
C2 C3 K1 83.4(8) . .
N1 C4 C3 109.8(12) . .
N1 C4 C13 118.7(11) . .
C3 C4 C13 130.8(12) . .
N1 C4 K1 82.1(7) . .
C3 C4 K1 79.1(8) . .
C13 C4 K1 99.2(8) . .
N2 C5 C6 110.2(13) . .
N2 C5 K1 67.9(7) . .
C6 C5 K1 84.7(9) . .
C5 C6 C7 105.9(13) . .
C5 C6 K1 72.2(8) . .
C7 C6 K1 71.7(8) . .
C8 C7 C6 109.5(14) . .
C8 C7 K1 68.7(8) . .
C6 C7 K1 84.8(9) . .
C7 C8 N2 107.7(11) . .
C7 C8 C13 133.0(13) . .
N2 C8 C13 119.1(11) . .
C7 C8 K1 87.2(8) . .
N2 C8 K1 76.6(7) . .
C13 C8 K1 99.7(8) . .
C10 C9 N3 112.1(13) . .
C9 C10 C11 107.1(13) . .
C12 C11 C10 106.1(13) . .
C11 C12 N3 111.1(12) . .
C11 C12 C13 132.1(13) . .
N3 C12 C13 116.8(11) . .
C8 C13 C4 109.5(11) . .
C8 C13 C12 111.4(11) . .
C4 C13 C12 110.2(11) . .
C15 C14 N4 111.7(13) . .
C14 C15 C16 106.4(14) . .
C17 C16 C15 107.9(13) . .
C17 C16 K1 76.2(8) . 4
C15 C16 K1 93.0(8) . 4
N4 C17 C16 109.4(12) . .
N4 C17 C26 117.4(12) . .
C16 C17 C26 132.9(13) . .
N4 C17 K1 92.6(7) . 4
C16 C17 K1 79.6(8) . 4
C26 C17 K1 93.2(8) . 4
N5 C18 C19 111.4(12) . .
C18 C19 C20 106.4(13) . .
C21 C20 C19 106.1(13) . .
C20 C21 N5 109.7(12) . .
C20 C21 C26 131.3(13) . .
N5 C21 C26 118.8(11) . .
C23 C22 N6 111.5(12) . .
C23 C22 K1 78.5(8) . 4
N6 C22 K1 69.4(7) . 4
C22 C23 C24 106.4(13) . .
C22 C23 K1 78.4(9) . 4
C24 C23 K1 67.3(8) . 4
C25 C24 C23 106.7(13) . .
C25 C24 K1 72.3(8) . 4
C23 C24 K1 88.0(8) . 4
C24 C25 N6 111.2(12) . .
C24 C25 C26 132.1(13) . .
N6 C25 C26 116.7(11) . .
C24 C25 K1 82.4(8) . 4
N6 C25 K1 83.8(7) . 4
C26 C25 K1 101.7(8) . 4
C21 C26 C17 113.4(11) . .
C21 C26 C25 109.7(11) . .
C17 C26 C25 109.1(11) . .
N7 C29 C30 93(3) . .
C29 C30 N8 109.9(13) . .
N9 C35 C36 113.0(17) . .
N10 C36 C35 115.9(17) . .
C40 C39 O1 111(4) . .
C39 C40 C41 108(4) . .
C42 C41 C40 106(4) . .
C41 C42 O1 106(3) . .
O2 C43 C44 100(2) . .
C45 C44 C43 104(3) . .
C44 C45 C46 117(4) . .
O2 C46 C45 102(3) . .
C48 C47 O3 108(3) . .
C47 C48 C49 114(4) . .
C50 C49 C48 96(3) . .
C49 C50 O3 110(2) . .

loop_
_geom_bond_atom_site_label_1
_geom_bond_atom_site_label_2
_geom_bond_distance
_geom_bond_site_symmetry_2
Nb1 N3 2.095(10) .
Nb1 N4 2.130(11) .
Nb1 N5 2.144(10) .
Nb1 N6 2.166(11) .
Nb1 N1 2.156(11) .
Nb1 N2 2.159(10) .
Nb2 N8 2.295(17) .
Nb2 N7 2.291(17) .
Nb2 Cl4 2.474(4) .
Nb2 Cl1 2.498(4) .
Nb2 Nb3 2.506(2) .
Nb2 Cl5 2.507(6) .
Nb2 Cl3 2.524(4) .
Nb2 K2 4.107(4) .
Nb3 N10 2.331(13) .
Nb3 N9 2.38(2) .
Nb3 Cl2 2.451(5) .
Nb3 Cl5 2.467(7) .
Nb3 Cl4 2.484(5) .
Nb3 Cl3 2.496(4) .
Nb3 K2 4.102(5) .
O1 C39 1.38(3) .
O1 C42 1.46(3) .
O1 K2 2.778(16) .
O2 C43 1.41(3) .
O2 C46 1.46(3) .
O2 K2 2.656(15) .
O3 C47 1.41(3) .
O3 C50 1.51(3) .
Cl1 K2 3.042(6) .
Cl1 K2 3.306(6) 2_655
Cl2 K2 3.041(10) .
Cl5 K2 3.561(8) .
Cl6 K2 3.53(2) 2_655
Cl6 K2 3.53(2) .
K1 C25 3.027(14) 4_545
K1 C4 3.096(13) .
K1 N2 3.099(11) .
K1 C8 3.106(14) .
K1 C3 3.141(14) .
K1 C24 3.150(14) 4_545
K1 N6 3.197(11) 4_545
K1 N1 3.207(11) .
K1 C17 3.244(13) 4_545
K1 C2 3.293(14) .
K1 C16 3.285(13) 4_545
K1 C1 3.324(14) .
K2 Cl1 3.306(6) 2_655
K2 K2 4.446(10) 2_655
N1 C4 1.368(16) .
N1 C1 1.375(17) .
N2 C5 1.374(16) .
N2 C8 1.406(17) .
N3 C9 1.392(17) .
N3 C12 1.398(17) .
N4 C17 1.382(17) .
N4 C14 1.398(17) .
N5 C18 1.336(16) .
N5 C21 1.405(17) .
N6 C22 1.389(16) .
N6 C25 1.407(17) .
N6 K1 3.197(11) 4
N7 C29 1.10(3) .
N7 C28 1.49(3) .
N7 C27 1.87(4) .
N8 C31 1.23(3) .
N8 C32 1.46(2) .
N8 C30 1.94(3) .
N9 C33 1.46(3) .
N9 C35 1.50(2) .
N9 C34 1.49(3) .
N10 C37 1.47(3) .
N10 C38 1.47(2) .
N10 C36 1.46(2) .
C1 C2 1.364(19) .
C2 C3 1.417(19) .
C3 C4 1.374(18) .
C4 C13 1.503(18) .
C5 C6 1.381(19) .
C6 C7 1.40(2) .
C7 C8 1.365(18) .
C8 C13 1.467(18) .
C9 C10 1.328(19) .
C10 C11 1.42(2) .
C11 C12 1.358(19) .
C12 C13 1.526(18) .
C14 C15 1.334(19) .
C15 C16 1.397(19) .
C16 C17 1.372(19) .
C16 K1 3.285(14) 4
C17 C26 1.515(19) .
C17 K1 3.244(13) 4
C18 C19 1.368(18) .
C19 C20 1.43(2) .
C20 C21 1.364(19) .
C21 C26 1.478(19) .
C22 C23 1.371(19) .
C22 K1 3.410(14) 4
C23 C24 1.428(19) .
C23 K1 3.412(15) 4
C24 C25 1.361(18) .
C24 K1 3.150(14) 4
C25 C26 1.525(19) .
C25 K1 3.027(14) 4
C29 C30 1.69(3) .
C35 C36 1.50(2) .
C39 C40 1.31(5) .
C40 C41 1.46(5) .
C41 C42 1.41(4) .
C43 C44 1.65(4) .
C44 C45 1.22(4) .
C45 C46 1.42(4) .
C47 C48 1.12(5) .
C48 C49 1.64(5) .
C49 C50 1.32(3) .
